data_4119794
loop_
_publ_author_name
'Douglas R. Kindra'
'Ian J. Casely'
'Megan E. Fieser'
'Joseph W. Ziller'
'Filipp Furche'
'William J. Evans'

_publ_section_title
;
 Insertion of CO2 and COS into Bi-C Bonds: Reactivity of a Bismuth NCN
 Pincer Complex of an Oxyaryl Dianionic Ligand,
 [2,6-(Me2NCH2)2C6H3]Bi(C6H2tBu2O)
;
_journal_name_full 'Journal of the American Chemical Society'
_journal_page_first 7777
_journal_page_last 7787
_journal_paper_doi 10.1021/ja403133f
_journal_volume 135
_journal_year 2013
_chemical_formula_sum 'C27 H39 Bi N2 O2 S'
_chemical_formula_weight 664.64
_chemical_name_systematic
; 
 ? 
;
_space_group_IT_number 14
_symmetry_cell_setting monoclinic
_symmetry_space_group_name_Hall '-P 2yn'
_symmetry_space_group_name_H-M 'P 1 21/n 1'
_atom_sites_solution_hydrogens difmap
_atom_sites_solution_primary direct
_atom_sites_solution_secondary difmap
_audit_creation_method SHELXTL
_cell_angle_alpha 90.00
_cell_angle_beta 116.1287(4)
_cell_angle_gamma 90.00
_cell_formula_units_Z 4
_cell_length_a 13.2358(5)
_cell_length_b 17.3249(7)
_cell_length_c 13.3003(5)
_cell_measurement_reflns_used 9926
_cell_measurement_temperature 88(2)
_cell_measurement_theta_max 28.65
_cell_measurement_theta_min 2.90
_cell_volume 2738.20(18)
_computing_cell_refinement 'Bruker SAINT'
_computing_data_collection 'Bruker APEX2'
_computing_data_reduction 'Bruker SAINT'
_computing_molecular_graphics 'Bruker SHELXTL'
_computing_publication_material 'Bruker SHELXTL'
_computing_structure_refinement 'SHELXL-97 (Sheldrick, 2008)'
_computing_structure_solution 'SHELXS-97 (Sheldrick, 2008)'
_diffrn_ambient_temperature 88(2)
_diffrn_measured_fraction_theta_full 1.000
_diffrn_measured_fraction_theta_max 0.945
_diffrn_measurement_device_type 'Bruker APEX-II CCD'
_diffrn_measurement_method '\f and \w scans'
_diffrn_radiation_monochromator graphite
_diffrn_radiation_source 'fine-focus sealed tube'
_diffrn_radiation_type MoK\a
_diffrn_radiation_wavelength 0.71073
_diffrn_reflns_av_R_equivalents 0.0196
_diffrn_reflns_av_sigmaI/netI 0.0156
_diffrn_reflns_limit_h_max 17
_diffrn_reflns_limit_h_min -17
_diffrn_reflns_limit_k_max 22
_diffrn_reflns_limit_k_min -22
_diffrn_reflns_limit_l_max 18
_diffrn_reflns_limit_l_min -18
_diffrn_reflns_number 32648
_diffrn_reflns_theta_full 25.50
_diffrn_reflns_theta_max 28.91
_diffrn_reflns_theta_min 1.81
_exptl_absorpt_coefficient_mu 6.540
_exptl_absorpt_correction_T_max 0.5332
_exptl_absorpt_correction_T_min 0.1614
_exptl_absorpt_correction_type numerical
_exptl_absorpt_process_details 'Bruker SADABS'
_exptl_crystal_colour orange
_exptl_crystal_density_diffrn 1.612
_exptl_crystal_density_meas ?
_exptl_crystal_description plate
_exptl_crystal_F_000 1320
_exptl_crystal_size_max 0.44
_exptl_crystal_size_mid 0.20
_exptl_crystal_size_min 0.11
_refine_diff_density_max 1.330
_refine_diff_density_min -0.588
_refine_diff_density_rms 0.077
_refine_ls_extinction_method none
_refine_ls_goodness_of_fit_ref 1.035
_refine_ls_hydrogen_treatment refall
_refine_ls_matrix_type full
_refine_ls_number_parameters 454
_refine_ls_number_reflns 6819
_refine_ls_number_restraints 0
_refine_ls_restrained_S_all 1.035
_refine_ls_R_factor_all 0.0193
_refine_ls_R_factor_gt 0.0163
_refine_ls_shift/su_max 0.005
_refine_ls_shift/su_mean 0.000
_refine_ls_structure_factor_coef Fsqd
_refine_ls_weighting_details 'calc w=1/[\s^2^(Fo^2^)+(0.0202P)^2^+1.5722P] where P=(Fo^2^+2Fc^2^)/3'
_refine_ls_weighting_scheme calc
_refine_ls_wR_factor_gt 0.0371
_refine_ls_wR_factor_ref 0.0380
_reflns_number_gt 6273
_reflns_number_total 6819
_reflns_threshold_expression >2sigma(I)
_cod_data_source_file ja403133f_si_004.cif
_cod_data_source_block dk5
_cod_depositor_comments
;
The following automatic conversions were performed:

'_exptl_crystal_density_meas' value 'none' was changed to '?' - the
value is perceived as not measured.

Automatic conversion script
Id: cif_fix_values 3008 2015-01-20 13:52:24Z robertas 
;
_cod_database_code 4119794

loop_
_symmetry_equiv_pos_as_xyz
'x, y, z'
'-x+1/2, y+1/2, -z+1/2'
'-x, -y, -z'
'x-1/2, -y-1/2, z-1/2'

loop_
_atom_site_label
_atom_site_type_symbol
_atom_site_fract_x
_atom_site_fract_y
_atom_site_fract_z
_atom_site_U_iso_or_equiv
_atom_site_adp_type
_atom_site_occupancy
_atom_site_symmetry_multiplicity
_atom_site_calc_flag
Bi1 Bi 0.089975(5) 0.023677(4) 0.667065(5) 0.01460(3) Uani 1 1 d
S1 S 0.02788(4) 0.14621(3) 0.53471(4) 0.01920(10) Uani 1 1 d
O1 O 0.17703(11) 0.04411(8) 0.55094(11) 0.0180(3) Uani 1 1 d
O2 O 0.14447(13) 0.16832(9) 0.09625(12) 0.0270(3) Uani 1 1 d
N1 N 0.26993(14) -0.06350(9) 0.74049(14) 0.0197(3) Uani 1 1 d
N2 N 0.00503(13) 0.09938(9) 0.77506(13) 0.0179(3) Uani 1 1 d
C1 C 0.22857(16) 0.08368(11) 0.80653(15) 0.0168(4) Uani 1 1 d
C2 C 0.33950(16) 0.05907(11) 0.84089(15) 0.0179(4) Uani 1 1 d
C3 C 0.42572(17) 0.09769(12) 0.92856(17) 0.0210(4) Uani 1 1 d
C4 C 0.40048(18) 0.15960(12) 0.98004(17) 0.0223(4) Uani 1 1 d
C5 C 0.28982(18) 0.18201(12) 0.94791(16) 0.0205(4) Uani 1 1 d
C6 C 0.20249(16) 0.14368(11) 0.86073(15) 0.0177(4) Uani 1 1 d
C7 C 0.36373(17) -0.00748(12) 0.78129(18) 0.0201(4) Uani 1 1 d
C8 C 0.2769(2) -0.11651(14) 0.6575(2) 0.0289(5) Uani 1 1 d
C9 C 0.2655(2) -0.10695(13) 0.8334(2) 0.0284(5) Uani 1 1 d
C10 C 0.08114(17) 0.16627(11) 0.82374(17) 0.0194(4) Uani 1 1 d
C11 C -0.11270(18) 0.12479(14) 0.71014(19) 0.0241(4) Uani 1 1 d
C12 C 0.01211(19) 0.04500(13) 0.86425(18) 0.0222(4) Uani 1 1 d
C13 C 0.12083(16) 0.10184(11) 0.49043(15) 0.0167(4) Uani 1 1 d
C14 C 0.13024(16) 0.12456(11) 0.39334(15) 0.0173(4) Uani 1 1 d
C15 C 0.21441(16) 0.09015(11) 0.36891(16) 0.0167(4) Uani 1 1 d
C16 C 0.22565(16) 0.10657(11) 0.27376(15) 0.0175(4) Uani 1 1 d
C17 C 0.14345(17) 0.15814(11) 0.18947(16) 0.0192(4) Uani 1 1 d
C18 C 0.06126(17) 0.19771(11) 0.21791(16) 0.0190(4) Uani 1 1 d
C19 C 0.05826(17) 0.18031(11) 0.31716(16) 0.0180(4) Uani 1 1 d
C20 C 0.32466(16) 0.07564(11) 0.25497(16) 0.0187(4) Uani 1 1 d
C21 C 0.28390(19) 0.02681(13) 0.14714(18) 0.0242(4) Uani 1 1 d
C22 C 0.40246(18) 0.02457(13) 0.35213(19) 0.0228(4) Uani 1 1 d
C23 C 0.39396(19) 0.14489(13) 0.24786(19) 0.0240(4) Uani 1 1 d
C24 C -0.01702(18) 0.25801(11) 0.13633(16) 0.0216(4) Uani 1 1 d
C25 C 0.0540(2) 0.31974(14) 0.1139(2) 0.0323(5) Uani 1 1 d
C26 C -0.0885(2) 0.29996(14) 0.18384(19) 0.0287(5) Uani 1 1 d
C27 C -0.09776(19) 0.21979(13) 0.02520(17) 0.0252(4) Uani 1 1 d
H3A H 0.5015(19) 0.0806(12) 0.9525(18) 0.016(5) Uiso 1 1 d
H4A H 0.460(2) 0.1848(14) 1.039(2) 0.023(6) Uiso 1 1 d
H5A H 0.272(2) 0.2208(15) 0.981(2) 0.029(7) Uiso 1 1 d
H7A H 0.370(2) 0.0116(13) 0.718(2) 0.019(6) Uiso 1 1 d
H7B H 0.431(2) -0.0331(13) 0.825(2) 0.021(6) Uiso 1 1 d
H8A H 0.344(2) -0.1462(14) 0.688(2) 0.025(6) Uiso 1 1 d
H8B H 0.280(2) -0.0861(15) 0.598(2) 0.027(6) Uiso 1 1 d
H8C H 0.215(2) -0.1507(16) 0.635(2) 0.040(8) Uiso 1 1 d
H9A H 0.327(2) -0.1436(16) 0.863(2) 0.036(7) Uiso 1 1 d
H9B H 0.194(3) -0.1382(17) 0.803(2) 0.047(8) Uiso 1 1 d
H9C H 0.270(2) -0.0690(15) 0.895(2) 0.029(6) Uiso 1 1 d
H10A H 0.0735(19) 0.1877(13) 0.886(2) 0.022(6) Uiso 1 1 d
H10B H 0.057(2) 0.2049(14) 0.765(2) 0.025(6) Uiso 1 1 d
H11A H -0.142(2) 0.1509(14) 0.756(2) 0.026(6) Uiso 1 1 d
H11B H -0.1567(19) 0.0835(14) 0.6802(19) 0.018(6) Uiso 1 1 d
H11C H -0.118(2) 0.1600(14) 0.653(2) 0.024(6) Uiso 1 1 d
H12A H -0.012(2) 0.0679(15) 0.915(2) 0.033(7) Uiso 1 1 d
H12B H 0.086(2) 0.0275(12) 0.904(2) 0.022(6) Uiso 1 1 d
H12C H -0.037(2) 0.0000(15) 0.832(2) 0.024(6) Uiso 1 1 d
H15A H 0.2644(19) 0.0563(13) 0.4239(19) 0.017(5) Uiso 1 1 d
H19A H 0.0037(19) 0.2034(13) 0.3347(18) 0.018(6) Uiso 1 1 d
H21A H 0.238(2) -0.0172(14) 0.145(2) 0.030(7) Uiso 1 1 d
H21B H 0.347(2) 0.0058(13) 0.1383(19) 0.015(5) Uiso 1 1 d
H21C H 0.242(2) 0.0592(15) 0.085(2) 0.031(7) Uiso 1 1 d
H22A H 0.432(2) 0.0521(14) 0.423(2) 0.024(6) Uiso 1 1 d
H22B H 0.467(2) 0.0083(13) 0.3371(19) 0.014(5) Uiso 1 1 d
H22C H 0.362(2) -0.0227(14) 0.362(2) 0.029(7) Uiso 1 1 d
H23A H 0.427(2) 0.1752(16) 0.318(2) 0.031(7) Uiso 1 1 d
H23B H 0.348(2) 0.1809(14) 0.192(2) 0.022(6) Uiso 1 1 d
H23C H 0.457(2) 0.1285(14) 0.234(2) 0.029(6) Uiso 1 1 d
H25A H 0.104(2) 0.3422(17) 0.182(2) 0.040(8) Uiso 1 1 d
H25B H 0.007(2) 0.3593(17) 0.066(2) 0.045(8) Uiso 1 1 d
H25C H 0.106(2) 0.2961(14) 0.083(2) 0.029(6) Uiso 1 1 d
H26A H -0.041(2) 0.3261(16) 0.254(2) 0.040(7) Uiso 1 1 d
H26B H -0.143(2) 0.2671(14) 0.195(2) 0.025(6) Uiso 1 1 d
H26C H -0.135(2) 0.3393(16) 0.132(2) 0.034(7) Uiso 1 1 d
H27A H -0.053(2) 0.1940(13) -0.0076(19) 0.023(6) Uiso 1 1 d
H27B H -0.148(2) 0.2608(15) -0.024(2) 0.029(6) Uiso 1 1 d
H27C H -0.148(2) 0.1789(14) 0.034(2) 0.028(6) Uiso 1 1 d

loop_
_atom_site_aniso_label
_atom_site_aniso_U_11
_atom_site_aniso_U_22
_atom_site_aniso_U_33
_atom_site_aniso_U_23
_atom_site_aniso_U_13
_atom_site_aniso_U_12
Bi1 0.01483(4) 0.01705(4) 0.01040(4) -0.00043(2) 0.00415(3) -0.00086(3)
S1 0.0222(2) 0.0220(2) 0.0141(2) 0.00240(17) 0.00865(19) 0.00513(18)
O1 0.0180(7) 0.0211(6) 0.0146(6) 0.0021(5) 0.0069(5) 0.0021(5)
O2 0.0280(8) 0.0386(9) 0.0170(7) 0.0063(6) 0.0121(6) 0.0062(7)
N1 0.0174(8) 0.0190(8) 0.0186(8) 0.0005(7) 0.0042(7) 0.0021(6)
N2 0.0168(8) 0.0218(8) 0.0150(8) -0.0015(6) 0.0069(6) -0.0008(6)
C1 0.0182(9) 0.0191(9) 0.0117(8) 0.0026(7) 0.0054(7) -0.0030(7)
C2 0.0195(9) 0.0205(9) 0.0133(9) 0.0036(7) 0.0069(7) -0.0023(7)
C3 0.0176(10) 0.0246(10) 0.0178(9) 0.0039(8) 0.0052(8) -0.0032(8)
C4 0.0228(10) 0.0257(10) 0.0141(9) -0.0008(8) 0.0042(8) -0.0089(8)
C5 0.0277(11) 0.0189(9) 0.0148(9) -0.0007(7) 0.0092(8) -0.0047(8)
C6 0.0208(9) 0.0200(9) 0.0124(8) 0.0015(7) 0.0073(8) -0.0031(7)
C7 0.0151(9) 0.0252(10) 0.0172(10) 0.0019(8) 0.0046(8) 0.0004(8)
C8 0.0213(11) 0.0258(11) 0.0323(12) -0.0070(10) 0.0050(9) 0.0038(9)
C9 0.0246(11) 0.0245(11) 0.0284(12) 0.0099(9) 0.0047(9) -0.0003(9)
C10 0.0236(10) 0.0184(9) 0.0162(9) -0.0025(8) 0.0089(8) -0.0012(8)
C11 0.0185(10) 0.0291(11) 0.0233(11) -0.0029(9) 0.0079(9) 0.0016(9)
C12 0.0238(11) 0.0258(10) 0.0182(10) -0.0009(8) 0.0103(9) -0.0048(8)
C13 0.0150(9) 0.0203(9) 0.0127(8) -0.0038(7) 0.0043(7) -0.0018(7)
C14 0.0193(9) 0.0175(9) 0.0138(9) -0.0012(7) 0.0062(7) -0.0014(7)
C15 0.0179(9) 0.0162(9) 0.0137(9) -0.0005(7) 0.0050(7) -0.0011(7)
C16 0.0177(9) 0.0185(9) 0.0148(9) -0.0019(7) 0.0059(7) -0.0015(7)
C17 0.0205(10) 0.0221(9) 0.0146(9) 0.0009(7) 0.0074(8) -0.0005(8)
C18 0.0233(10) 0.0169(9) 0.0161(9) 0.0009(7) 0.0080(8) -0.0003(7)
C19 0.0198(9) 0.0183(9) 0.0162(9) -0.0015(7) 0.0082(8) 0.0009(7)
C20 0.0185(9) 0.0221(9) 0.0158(9) -0.0004(7) 0.0076(8) -0.0004(8)
C21 0.0244(11) 0.0296(11) 0.0199(10) -0.0060(9) 0.0110(9) 0.0001(9)
C22 0.0207(10) 0.0266(11) 0.0213(10) 0.0009(8) 0.0095(9) 0.0043(8)
C23 0.0228(10) 0.0282(11) 0.0223(11) -0.0008(9) 0.0112(9) -0.0032(9)
C24 0.0293(11) 0.0200(9) 0.0162(9) 0.0037(7) 0.0106(8) 0.0046(8)
C25 0.0399(14) 0.0247(11) 0.0281(12) 0.0086(10) 0.0111(11) -0.0016(10)
C26 0.0401(13) 0.0255(11) 0.0219(11) 0.0058(9) 0.0149(10) 0.0143(10)
C27 0.0277(11) 0.0291(11) 0.0170(10) 0.0028(8) 0.0083(9) 0.0067(9)

loop_
_atom_type_symbol
_atom_type_description
_atom_type_scat_dispersion_real
_atom_type_scat_dispersion_imag
_atom_type_scat_source
C C 0.0033 0.0016 'International Tables Vol C Tables 4.2.6.8 and 6.1.1.4'
H H 0.0000 0.0000 'International Tables Vol C Tables 4.2.6.8 and 6.1.1.4'
N N 0.0061 0.0033 'International Tables Vol C Tables 4.2.6.8 and 6.1.1.4'
O O 0.0106 0.0060 'International Tables Vol C Tables 4.2.6.8 and 6.1.1.4'
S S 0.1246 0.1234 'International Tables Vol C Tables 4.2.6.8 and 6.1.1.4'
Bi Bi -4.1077 10.2566 'International Tables Vol C Tables 4.2.6.8 and 6.1.1.4'

loop_
_geom_angle_atom_site_label_1
_geom_angle_atom_site_label_2
_geom_angle_atom_site_label_3
_geom_angle
C1 Bi1 O1 90.86(6)
C1 Bi1 N2 72.16(6)
O1 Bi1 N2 140.20(5)
C1 Bi1 N1 71.10(6)
O1 Bi1 N1 72.55(5)
N2 Bi1 N1 129.97(5)
C1 Bi1 S1 94.63(5)
O1 Bi1 S1 62.34(3)
N2 Bi1 S1 82.94(4)
N1 Bi1 S1 132.50(4)
C13 S1 Bi1 79.28(6)
C13 O1 Bi1 102.33(11)
C8 N1 C9 110.52(18)
C8 N1 C7 111.46(17)
C9 N1 C7 111.44(16)
C8 N1 Bi1 115.33(12)
C9 N1 Bi1 104.02(13)
C7 N1 Bi1 103.72(11)
C11 N2 C10 111.16(16)
C11 N2 C12 109.59(16)
C10 N2 C12 110.79(15)
C11 N2 Bi1 116.00(12)
C10 N2 Bi1 105.37(11)
C12 N2 Bi1 103.65(12)
C6 C1 C2 121.50(18)
C6 C1 Bi1 118.82(14)
C2 C1 Bi1 119.64(14)
C3 C2 C1 118.86(18)
C3 C2 C7 121.40(18)
C1 C2 C7 119.74(17)
C4 C3 C2 119.82(19)
C5 C4 C3 120.93(19)
C4 C5 C6 119.93(19)
C1 C6 C5 118.87(19)
C1 C6 C10 119.71(17)
C5 C6 C10 121.42(18)
N1 C7 C2 110.83(16)
N2 C10 C6 111.11(16)
O1 C13 C14 121.88(17)
O1 C13 S1 115.16(14)
C14 C13 S1 122.90(15)
C13 C14 C19 122.84(18)
C13 C14 C15 119.17(17)
C19 C14 C15 117.98(17)
C16 C15 C14 122.67(18)
C15 C16 C17 119.09(17)
C15 C16 C20 121.79(17)
C17 C16 C20 119.06(16)
O2 C17 C18 121.25(17)
O2 C17 C16 120.72(18)
C18 C17 C16 118.03(16)
C19 C18 C17 118.93(17)
C19 C18 C24 122.26(18)
C17 C18 C24 118.80(16)
C18 C19 C14 122.78(18)
C22 C20 C16 111.69(16)
C22 C20 C23 107.77(17)
C16 C20 C23 108.23(16)
C22 C20 C21 107.32(17)
C16 C20 C21 111.63(16)
C23 C20 C21 110.14(17)
C26 C24 C18 112.25(16)
C26 C24 C25 106.93(19)
C18 C24 C25 109.34(18)
C26 C24 C27 107.83(18)
C18 C24 C27 110.67(16)
C25 C24 C27 109.73(18)

loop_
_geom_bond_atom_site_label_1
_geom_bond_atom_site_label_2
_geom_bond_distance
Bi1 C1 2.2112(19)
Bi1 O1 2.3250(13)
Bi1 N2 2.5436(16)
Bi1 N1 2.6191(16)
Bi1 S1 2.6469(5)
S1 C13 1.7577(19)
O1 C13 1.294(2)
O2 C17 1.258(2)
N1 C8 1.469(3)
N1 C9 1.471(3)
N1 C7 1.478(3)
N2 C11 1.477(3)
N2 C10 1.484(2)
N2 C12 1.485(3)
C1 C6 1.392(3)
C1 C2 1.398(3)
C2 C3 1.392(3)
C2 C7 1.511(3)
C3 C4 1.390(3)
C4 C5 1.388(3)
C5 C6 1.393(3)
C6 C10 1.510(3)
C13 C14 1.407(3)
C14 C19 1.420(3)
C14 C15 1.422(3)
C15 C16 1.368(3)
C16 C17 1.471(3)
C16 C20 1.535(3)
C17 C18 1.469(3)
C18 C19 1.371(3)
C18 C24 1.534(3)
C20 C22 1.530(3)
C20 C23 1.538(3)
C20 C21 1.543(3)
C24 C26 1.532(3)
C24 C25 1.537(3)
C24 C27 1.541(3)

loop_
_geom_torsion_atom_site_label_1
_geom_torsion_atom_site_label_2
_geom_torsion_atom_site_label_3
_geom_torsion_atom_site_label_4
_geom_torsion
C1 Bi1 S1 C13 93.35(8)
O1 Bi1 S1 C13 4.81(7)
N2 Bi1 S1 C13 164.70(7)
N1 Bi1 S1 C13 24.85(8)
C1 Bi1 O1 C13 -101.36(12)
N2 Bi1 O1 C13 -38.80(14)
N1 Bi1 O1 C13 -171.22(12)
S1 Bi1 O1 C13 -6.58(10)
C1 Bi1 N1 C8 -152.60(16)
O1 Bi1 N1 C8 -55.47(15)
N2 Bi1 N1 C8 162.60(14)
S1 Bi1 N1 C8 -74.02(16)
C1 Bi1 N1 C9 86.21(13)
O1 Bi1 N1 C9 -176.65(14)
N2 Bi1 N1 C9 41.41(15)
S1 Bi1 N1 C9 164.80(11)
C1 Bi1 N1 C7 -30.45(12)
O1 Bi1 N1 C7 66.68(12)
N2 Bi1 N1 C7 -75.25(13)
S1 Bi1 N1 C7 48.13(13)
C1 Bi1 N2 C11 152.14(15)
O1 Bi1 N2 C11 83.34(15)
N1 Bi1 N2 C11 -163.41(13)
S1 Bi1 N2 C11 54.93(14)
C1 Bi1 N2 C10 28.74(12)
O1 Bi1 N2 C10 -40.06(15)
N1 Bi1 N2 C10 73.19(13)
S1 Bi1 N2 C10 -68.47(11)
C1 Bi1 N2 C12 -87.72(12)
O1 Bi1 N2 C12 -156.51(11)
N1 Bi1 N2 C12 -43.27(14)
S1 Bi1 N2 C12 175.08(12)
O1 Bi1 C1 C6 127.35(14)
N2 Bi1 C1 C6 -16.01(13)
N1 Bi1 C1 C6 -161.44(16)
S1 Bi1 C1 C6 65.04(14)
O1 Bi1 C1 C2 -54.87(14)
N2 Bi1 C1 C2 161.77(16)
N1 Bi1 C1 C2 16.34(13)
S1 Bi1 C1 C2 -117.18(14)
C6 C1 C2 C3 -2.5(3)
Bi1 C1 C2 C3 179.77(14)
C6 C1 C2 C7 178.63(18)
Bi1 C1 C2 C7 0.9(2)
C1 C2 C3 C4 -0.1(3)
C7 C2 C3 C4 178.77(18)
C2 C3 C4 C5 2.3(3)
C3 C4 C5 C6 -1.9(3)
C2 C1 C6 C5 2.9(3)
Bi1 C1 C6 C5 -179.39(14)
C2 C1 C6 C10 -177.59(17)
Bi1 C1 C6 C10 0.2(2)
C4 C5 C6 C1 -0.7(3)
C4 C5 C6 C10 179.81(18)
C8 N1 C7 C2 164.56(17)
C9 N1 C7 C2 -71.5(2)
Bi1 N1 C7 C2 39.87(17)
C3 C2 C7 N1 149.05(18)
C1 C2 C7 N1 -32.1(2)
C11 N2 C10 C6 -163.63(16)
C12 N2 C10 C6 74.3(2)
Bi1 N2 C10 C6 -37.20(17)
C1 C6 C10 N2 28.5(2)
C5 C6 C10 N2 -151.93(17)
Bi1 O1 C13 C14 -167.39(15)
Bi1 O1 C13 S1 9.72(14)
Bi1 S1 C13 O1 -8.48(13)
Bi1 S1 C13 C14 168.60(17)
O1 C13 C14 C19 170.84(18)
S1 C13 C14 C19 -6.0(3)
O1 C13 C14 C15 -8.6(3)
S1 C13 C14 C15 174.56(14)
C13 C14 C15 C16 176.98(18)
C19 C14 C15 C16 -2.4(3)
C14 C15 C16 C17 -3.9(3)
C14 C15 C16 C20 173.26(17)
C15 C16 C17 O2 -172.81(19)
C20 C16 C17 O2 9.9(3)
C15 C16 C17 C18 7.7(3)
C20 C16 C17 C18 -169.50(17)
O2 C17 C18 C19 175.23(19)
C16 C17 C18 C19 -5.3(3)
O2 C17 C18 C24 -5.7(3)
C16 C17 C18 C24 173.72(17)
C17 C18 C19 C14 -1.0(3)
C24 C18 C19 C14 179.96(18)
C13 C14 C19 C18 -174.37(19)
C15 C14 C19 C18 5.0(3)
C15 C16 C20 C22 1.6(3)
C17 C16 C20 C22 178.76(17)
C15 C16 C20 C23 -116.9(2)
C17 C16 C20 C23 60.3(2)
C15 C16 C20 C21 121.7(2)
C17 C16 C20 C21 -61.1(2)
C19 C18 C24 C26 5.2(3)
C17 C18 C24 C26 -173.84(19)
C19 C18 C24 C25 123.7(2)
C17 C18 C24 C25 -55.3(2)
C19 C18 C24 C27 -115.3(2)
C17 C18 C24 C27 65.6(2)
